data_4100892
_journal_name_full 'Journal of the American Chemical Society'
_journal_year 2005
_chemical_formula_moiety 'C42 H50 O6 Ti, 0.5 (C6H14)'
_chemical_formula_sum 'C45 H57 O6 Ti'
_chemical_formula_weight 741.81
_chemical_name_common
;
 Bis(2,2,6,6-tetramethylheptane-3,5-dionato)(1,1'-bi-2-naphtholato)titanium(IV)
 hemihexane solvate
;
_space_group_IT_number 15
_symmetry_cell_setting monoclinic
_symmetry_space_group_name_Hall '-C 2yc'
_symmetry_space_group_name_H-M 'C 1 2/c 1'
_cell_angle_alpha 90.00
_cell_angle_beta 107.693(8)
_cell_angle_gamma 90.00
_cell_formula_units_Z 8
_cell_length_a 32.808(3)
_cell_length_b 10.4974(14)
_cell_length_c 25.079(4)
_cell_measurement_temperature 100(2)
_cell_volume 8228.6(18)
_diffrn_ambient_temperature 100(2)
_exptl_crystal_density_diffrn 1.198
_cod_depositor_comments
;
The following automatic conversions were performed:
'_symmetry_cell_setting' value 'Monoclinic' changed to 'monoclinic'
according to '/home/saulius/struct/CIF-dictionaries/cif_core.dic'
dictionary named 'cif_core.dic' version 2.4.1 from 2010-06-29.

Automatic conversion script
Id: cif_fix_enum 1527 2010-12-29 10:47:43Z saulius 
;
_cod_original_sg_symbol_H-M 'C 2/c'
_cod_database_code 4100892

loop_
_symmetry_equiv_pos_as_xyz
'x, y, z'
'-x, y, -z+1/2'
'x+1/2, y+1/2, z'
'-x+1/2, y+1/2, -z+1/2'
'-x, -y, -z'
'x, -y, z-1/2'
'-x+1/2, -y+1/2, -z'
'x+1/2, -y+1/2, z-1/2'

loop_
_atom_site_label
_atom_site_type_symbol
_atom_site_fract_x
_atom_site_fract_y
_atom_site_fract_z
_atom_site_U_iso_or_equiv
_atom_site_adp_type
_atom_site_occupancy
_atom_site_symmetry_multiplicity
_atom_site_calc_flag
_atom_site_refinement_flags
_atom_site_disorder_assembly
_atom_site_disorder_group
Ti Ti 1.13344(3) -0.03464(9) 1.19044(3) 0.0146(3) Uani 1 1 d . . .
O1 O 1.07450(9) -0.0226(3) 1.16772(12) 0.0148(7) Uani 1 1 d . . .
O2 O 1.13916(9) 0.1124(3) 1.15183(12) 0.0145(8) Uani 1 1 d . . .
O3 O 1.19702(10) -0.0706(3) 1.22308(12) 0.0161(8) Uani 1 1 d . . .
O4 O 1.14236(9) 0.0474(3) 1.26336(12) 0.0152(8) Uani 1 1 d . . .
O5 O 1.12547(10) -0.2019(3) 1.22524(12) 0.0180(8) Uani 1 1 d . . .
O6 O 1.13604(10) -0.1446(3) 1.12753(12) 0.0170(8) Uani 1 1 d . . .
C1 C 1.22076(14) -0.0798(5) 1.27357(19) 0.0139(11) Uani 1 1 d . . .
C2 C 1.20915(15) -0.0259(5) 1.31766(19) 0.0151(11) Uani 1 1 d . . .
H2 H 1.2286 -0.0329 1.3544 0.018 Uiso 1 1 calc R . .
C3 C 1.17121(15) 0.0365(5) 1.31096(18) 0.0141(11) Uani 1 1 d . . .
C4 C 1.11347(14) -0.3114(5) 1.20441(18) 0.0150(11) Uani 1 1 d . . .
C5 C 1.11458(15) -0.3458(5) 1.15119(18) 0.0181(11) Uani 1 1 d . . .
H5 H 1.1065 -0.4300 1.1385 0.022 Uiso 1 1 calc R . .
C6 C 1.12713(14) -0.2611(5) 1.11523(18) 0.0163(11) Uani 1 1 d . . .
C11 C 1.04757(14) 0.1677(5) 1.11633(17) 0.0120(11) Uani 1 1 d . . .
C12 C 1.04738(14) 0.0785(5) 1.15692(18) 0.0135(11) Uani 1 1 d . . .
C13 C 1.01817(14) 0.0869(5) 1.18756(18) 0.0152(11) Uani 1 1 d . . .
H13 H 1.0183 0.0231 1.2145 0.018 Uiso 1 1 calc R . .
C14 C 0.98982(15) 0.1835(5) 1.17980(19) 0.0209(12) Uani 1 1 d . . .
H14 H 0.9693 0.1843 1.1996 0.025 Uiso 1 1 calc R . .
C15 C 0.96288(15) 0.3890(5) 1.1366(2) 0.0213(12) Uani 1 1 d . . .
H15 H 0.9426 0.3914 1.1566 0.026 Uiso 1 1 calc R . .
C16 C 0.96507(16) 0.4880(5) 1.1024(2) 0.0253(13) Uani 1 1 d . . .
H16 H 0.9465 0.5590 1.0989 0.030 Uiso 1 1 calc R . .
C17 C 0.99520(16) 0.4848(5) 1.07196(19) 0.0204(12) Uani 1 1 d . . .
H17 H 0.9973 0.5543 1.0486 0.025 Uiso 1 1 calc R . .
C18 C 1.02108(14) 0.3814(5) 1.07656(18) 0.0143(11) Uani 1 1 d . . .
H18 H 1.0407 0.3797 1.0554 0.017 Uiso 1 1 calc R . .
C19 C 1.02009(14) 0.2765(5) 1.11134(18) 0.0151(11) Uani 1 1 d . . .
C10 C 0.99044(14) 0.2827(5) 1.14260(17) 0.0138(11) Uani 1 1 d . . .
C21 C 1.07465(14) 0.1536(5) 1.07845(18) 0.0134(11) Uani 1 1 d . . .
C22 C 1.11806(15) 0.1360(5) 1.09662(18) 0.0139(11) Uani 1 1 d . . .
C23 C 1.14310(15) 0.1425(5) 1.06004(19) 0.0182(11) Uani 1 1 d . . .
H23 H 1.1733 0.1335 1.0743 0.022 Uiso 1 1 calc R . .
C24 C 1.12409(15) 0.1616(5) 1.00406(19) 0.0170(12) Uani 1 1 d . . .
H24 H 1.1414 0.1719 0.9801 0.020 Uiso 1 1 calc R . .
C25 C 1.05825(15) 0.1770(5) 0.92360(19) 0.0181(12) Uani 1 1 d . . .
H25 H 1.0751 0.1875 0.8990 0.022 Uiso 1 1 calc R . .
C26 C 1.01479(16) 0.1732(5) 0.9015(2) 0.0209(12) Uani 1 1 d . . .
H26 H 1.0016 0.1794 0.8622 0.025 Uiso 1 1 calc R . .
C27 C 0.98997(15) 0.1600(5) 0.93789(19) 0.0175(11) Uani 1 1 d . . .
H27 H 0.9597 0.1552 0.9231 0.021 Uiso 1 1 calc R . .
C28 C 1.00881(15) 0.1539(5) 0.99406(18) 0.0156(11) Uani 1 1 d . . .
H28 H 0.9912 0.1458 1.0178 0.019 Uiso 1 1 calc R . .
C29 C 1.05381(15) 0.1592(4) 1.01849(18) 0.0139(11) Uani 1 1 d . . .
C20 C 1.07904(15) 0.1662(5) 0.98117(18) 0.0160(11) Uani 1 1 d . . .
C30 C 1.26109(14) -0.1601(5) 1.28377(18) 0.0146(11) Uani 1 1 d . . .
C31 C 1.29834(15) -0.1076(5) 1.3321(2) 0.0259(13) Uani 1 1 d . . .
H31A H 1.3235 -0.1625 1.3376 0.039 Uiso 1 1 calc R . .
H31B H 1.2901 -0.1058 1.3665 0.039 Uiso 1 1 calc R . .
H31C H 1.3053 -0.0211 1.3230 0.039 Uiso 1 1 calc R . .
C32 C 1.24937(16) -0.2939(5) 1.2998(2) 0.0256(13) Uani 1 1 d . . .
H32A H 1.2258 -0.3286 1.2691 0.038 Uiso 1 1 calc R . .
H32B H 1.2405 -0.2882 1.3337 0.038 Uiso 1 1 calc R . .
H32C H 1.2743 -0.3500 1.3068 0.038 Uiso 1 1 calc R . .
C33 C 1.27473(16) -0.1693(5) 1.2310(2) 0.0270(13) Uani 1 1 d . . .
H33A H 1.2511 -0.2036 1.2004 0.040 Uiso 1 1 calc R . .
H33B H 1.2996 -0.2258 1.2379 0.040 Uiso 1 1 calc R . .
H33C H 1.2823 -0.0844 1.2208 0.040 Uiso 1 1 calc R . .
C40 C 1.15886(15) 0.0974(5) 1.35968(19) 0.0167(11) Uani 1 1 d . . .
C41 C 1.12396(18) 0.0087(5) 1.3688(2) 0.0351(16) Uani 1 1 d . . .
H41A H 1.1362 -0.0756 1.3806 0.053 Uiso 1 1 calc R . .
H41B H 1.1005 0.0009 1.3337 0.053 Uiso 1 1 calc R . .
H41C H 1.1130 0.0447 1.3978 0.053 Uiso 1 1 calc R . .
C42 C 1.13995(16) 0.2279(5) 1.3420(2) 0.0274(13) Uani 1 1 d . . .
H42A H 1.1158 0.2203 1.3077 0.041 Uiso 1 1 calc R . .
H42B H 1.1618 0.2835 1.3352 0.041 Uiso 1 1 calc R . .
H42C H 1.1299 0.2644 1.3718 0.041 Uiso 1 1 calc R . .
C43 C 1.19567(17) 0.1076(6) 1.4124(2) 0.0357(16) Uani 1 1 d . . .
H43A H 1.2077 0.0227 1.4236 0.054 Uiso 1 1 calc R . .
H43B H 1.1856 0.1436 1.4422 0.054 Uiso 1 1 calc R . .
H43C H 1.2177 0.1630 1.4059 0.054 Uiso 1 1 calc R . .
C50 C 1.09794(15) -0.4005(5) 1.2432(2) 0.0189(12) Uani 1 1 d . . .
C51 C 1.05586(18) -0.3438(6) 1.2466(3) 0.0456(18) Uani 1 1 d . . .
H51A H 1.0347 -0.3447 1.2094 0.068 Uiso 1 1 calc R . .
H51B H 1.0607 -0.2559 1.2602 0.068 Uiso 1 1 calc R . .
H51C H 1.0452 -0.3944 1.2724 0.068 Uiso 1 1 calc R . .
C52 C 1.0897(2) -0.5345(6) 1.2193(2) 0.0367(15) Uani 1 1 d . . .
H52A H 1.0680 -0.5316 1.1825 0.055 Uiso 1 1 calc R . .
H52B H 1.0795 -0.5884 1.2445 0.055 Uiso 1 1 calc R . .
H52C H 1.1163 -0.5700 1.2155 0.055 Uiso 1 1 calc R . .
C53 C 1.13133(16) -0.4028(5) 1.29968(18) 0.0246(13) Uani 1 1 d . . .
H53A H 1.1365 -0.3159 1.3144 0.037 Uiso 1 1 calc R . .
H53B H 1.1580 -0.4385 1.2960 0.037 Uiso 1 1 calc R . .
H53C H 1.1213 -0.4556 1.3254 0.037 Uiso 1 1 calc R . .
C60 C 1.13390(15) -0.3050(5) 1.06091(19) 0.0168(11) Uani 1 1 d . . .
C61 C 1.10869(16) -0.2142(5) 1.01346(19) 0.0267(13) Uani 1 1 d . . .
H61A H 1.1126 -0.2412 0.9779 0.040 Uiso 1 1 calc R . .
H61B H 1.1194 -0.1271 1.0220 0.040 Uiso 1 1 calc R . .
H61C H 1.0782 -0.2171 1.0105 0.040 Uiso 1 1 calc R . .
C62 C 1.11973(17) -0.4421(5) 1.0446(2) 0.0256(13) Uani 1 1 d . . .
H62A H 1.1249 -0.4632 1.0091 0.038 Uiso 1 1 calc R . .
H62B H 1.0892 -0.4506 1.0403 0.038 Uiso 1 1 calc R . .
H62C H 1.1361 -0.5003 1.0739 0.038 Uiso 1 1 calc R . .
C63 C 1.18177(15) -0.2906(5) 1.0677(2) 0.0268(13) Uani 1 1 d . . .
H63A H 1.1874 -0.3180 1.0332 0.040 Uiso 1 1 calc R . .
H63B H 1.1984 -0.3435 1.0990 0.040 Uiso 1 1 calc R . .
H63C H 1.1901 -0.2012 1.0752 0.040 Uiso 1 1 calc R . .
C71 C 1.2189(2) -0.5156(7) 1.4369(3) 0.058(2) Uani 1 1 d . . .
H71A H 1.1942 -0.5719 1.4324 0.087 Uiso 1 1 calc R . .
H71B H 1.2452 -0.5613 1.4565 0.087 Uiso 1 1 calc R . .
H71C H 1.2201 -0.4889 1.3999 0.087 Uiso 1 1 calc R . .
C72 C 1.21437(18) -0.3982(6) 1.4709(3) 0.0414(16) Uani 1 1 d . . .
H72A H 1.1876 -0.3530 1.4508 0.050 Uiso 1 1 calc R . .
H72B H 1.2118 -0.4265 1.5074 0.050 Uiso 1 1 calc R . .
C73 C 1.25102(18) -0.3067(5) 1.4812(2) 0.0310(14) Uani 1 1 d . . .
H73A H 1.2521 -0.2737 1.4446 0.037 Uiso 1 1 calc R . .
H73B H 1.2779 -0.3539 1.4984 0.037 Uiso 1 1 calc R . .

loop_
_atom_site_aniso_label
_atom_site_aniso_U_11
_atom_site_aniso_U_22
_atom_site_aniso_U_33
_atom_site_aniso_U_23
_atom_site_aniso_U_13
_atom_site_aniso_U_12
Ti 0.0187(5) 0.0119(6) 0.0129(5) 0.0010(4) 0.0044(4) -0.0006(4)
O1 0.0159(18) 0.015(2) 0.0140(16) 0.0016(14) 0.0055(14) -0.0007(15)
O2 0.0157(18) 0.010(2) 0.0144(17) 0.0036(13) 0.0000(14) -0.0036(14)
O3 0.0190(18) 0.013(2) 0.0172(18) 0.0046(14) 0.0066(15) 0.0050(15)
O4 0.0179(18) 0.013(2) 0.0136(17) -0.0011(14) 0.0033(15) 0.0029(15)
O5 0.0229(19) 0.016(2) 0.0153(17) 0.0033(15) 0.0066(15) -0.0003(16)
O6 0.026(2) 0.005(2) 0.0225(18) -0.0006(14) 0.0108(15) -0.0033(15)
C1 0.011(3) 0.011(3) 0.017(3) 0.004(2) 0.001(2) -0.001(2)
C2 0.019(3) 0.011(3) 0.014(2) 0.002(2) 0.004(2) 0.003(2)
C3 0.019(3) 0.007(3) 0.018(3) 0.007(2) 0.008(2) -0.001(2)
C4 0.015(3) 0.013(3) 0.016(2) 0.003(2) 0.005(2) -0.001(2)
C5 0.030(3) 0.008(3) 0.017(3) 0.001(2) 0.008(2) -0.002(2)
C6 0.013(3) 0.022(4) 0.013(2) 0.007(2) 0.003(2) 0.005(2)
C11 0.010(2) 0.014(3) 0.008(2) -0.0016(19) -0.0035(19) -0.003(2)
C12 0.017(3) 0.004(3) 0.018(3) -0.0032(19) 0.004(2) -0.002(2)
C13 0.019(3) 0.014(3) 0.015(2) 0.006(2) 0.008(2) -0.001(2)
C14 0.025(3) 0.020(4) 0.021(3) -0.002(2) 0.012(2) 0.000(2)
C15 0.025(3) 0.010(3) 0.033(3) -0.004(2) 0.015(2) -0.002(2)
C16 0.024(3) 0.022(4) 0.028(3) -0.002(2) 0.005(2) 0.008(2)
C17 0.037(3) 0.007(3) 0.018(3) -0.002(2) 0.010(2) -0.007(2)
C18 0.019(3) 0.009(3) 0.015(2) -0.001(2) 0.006(2) -0.003(2)
C19 0.014(3) 0.010(3) 0.018(3) -0.003(2) 0.001(2) -0.001(2)
C10 0.024(3) 0.010(3) 0.005(2) -0.0060(19) -0.001(2) -0.004(2)
C21 0.019(3) 0.008(3) 0.014(2) -0.0015(19) 0.006(2) -0.002(2)
C22 0.024(3) 0.004(3) 0.014(3) -0.0045(19) 0.006(2) -0.003(2)
C23 0.018(3) 0.015(3) 0.022(3) 0.002(2) 0.007(2) -0.001(2)
C24 0.022(3) 0.015(3) 0.019(3) -0.001(2) 0.014(2) -0.005(2)
C25 0.025(3) 0.010(3) 0.021(3) 0.005(2) 0.009(2) 0.003(2)
C26 0.037(3) 0.007(3) 0.017(3) 0.002(2) 0.005(2) 0.003(2)
C27 0.021(3) 0.006(3) 0.023(3) -0.001(2) 0.002(2) 0.003(2)
C28 0.021(3) 0.007(3) 0.017(3) -0.001(2) 0.005(2) 0.001(2)
C29 0.025(3) 0.002(3) 0.014(2) 0.0026(19) 0.006(2) 0.001(2)
C20 0.024(3) 0.008(3) 0.019(3) -0.001(2) 0.011(2) -0.002(2)
C30 0.019(3) 0.006(3) 0.019(3) 0.002(2) 0.006(2) 0.005(2)
C31 0.025(3) 0.014(4) 0.034(3) -0.005(2) 0.001(2) 0.006(2)
C32 0.020(3) 0.013(3) 0.042(3) -0.002(2) 0.007(2) 0.003(2)
C33 0.024(3) 0.026(4) 0.033(3) -0.001(2) 0.013(2) 0.008(3)
C40 0.026(3) 0.008(3) 0.019(3) -0.004(2) 0.011(2) 0.000(2)
C41 0.054(4) 0.026(4) 0.041(3) -0.002(3) 0.039(3) -0.002(3)
C42 0.034(3) 0.024(4) 0.029(3) -0.004(2) 0.016(3) 0.002(3)
C43 0.037(4) 0.049(5) 0.018(3) -0.008(3) 0.004(3) 0.010(3)
C50 0.021(3) 0.012(3) 0.026(3) 0.004(2) 0.011(2) -0.004(2)
C51 0.037(4) 0.041(5) 0.069(4) 0.026(3) 0.031(3) 0.013(3)
C52 0.066(4) 0.023(4) 0.021(3) 0.002(2) 0.013(3) -0.022(3)
C53 0.038(3) 0.016(3) 0.017(3) 0.007(2) 0.006(2) -0.005(3)
C60 0.019(3) 0.015(3) 0.019(3) 0.004(2) 0.009(2) 0.004(2)
C61 0.035(3) 0.029(4) 0.018(3) 0.005(2) 0.011(2) 0.010(3)
C62 0.032(3) 0.023(4) 0.023(3) -0.003(2) 0.009(2) -0.004(2)
C63 0.025(3) 0.028(4) 0.031(3) 0.002(2) 0.014(2) 0.001(3)
C71 0.075(5) 0.037(5) 0.053(4) -0.007(3) 0.005(4) -0.003(4)
C72 0.041(4) 0.020(4) 0.057(4) -0.009(3) 0.005(3) 0.000(3)
C73 0.036(3) 0.028(4) 0.032(3) -0.002(2) 0.014(3) -0.001(3)

loop_
_geom_bond_atom_site_label_1
_geom_bond_atom_site_label_2
_geom_bond_distance
_geom_bond_site_symmetry_2
_geom_bond_publ_flag
Ti O1 1.847(3) . y
Ti O2 1.862(3) . y
Ti O4 1.961(3) . y
Ti O6 1.978(3) . y
Ti O5 2.013(3) . y
Ti O3 2.031(3) . y
O1 C12 1.358(5) . ?
O2 C22 1.369(5) . ?
O3 C1 1.273(5) . ?
O4 C3 1.283(5) . ?
O5 C4 1.274(6) . ?
O6 C6 1.273(6) . ?
C1 C2 1.394(6) . ?
C1 C30 1.524(6) . ?
C2 C3 1.371(6) . ?
C2 H2 0.9500 . ?
C3 C40 1.538(6) . ?
C4 C5 1.394(6) . ?
C4 C50 1.544(6) . ?
C5 C6 1.414(6) . ?
C5 H5 0.9500 . ?
C6 C60 1.517(6) . ?
C11 C12 1.385(6) . ?
C11 C19 1.436(7) . ?
C11 C21 1.492(6) . ?
C12 C13 1.401(6) . ?
C13 C14 1.349(7) . ?
C13 H13 0.9500 . ?
C14 C10 1.402(7) . ?
C14 H14 0.9500 . ?
C15 C16 1.362(7) . ?
C15 C10 1.416(7) . ?
C15 H15 0.9500 . ?
C16 C17 1.421(6) . ?
C16 H16 0.9500 . ?
C17 C18 1.362(7) . ?
C17 H17 0.9500 . ?
C18 C19 1.411(7) . ?
C18 H18 0.9500 . ?
C19 C10 1.424(6) . ?
C21 C22 1.370(6) . ?
C21 C29 1.452(6) . ?
C22 C23 1.407(6) . ?
C23 C24 1.367(6) . ?
C23 H23 0.9500 . ?
C24 C20 1.414(6) . ?
C24 H24 0.9500 . ?
C25 C26 1.364(6) . ?
C25 C20 1.402(6) . ?
C25 H25 0.9500 . ?
C26 C27 1.403(6) . ?
C26 H26 0.9500 . ?
C27 C28 1.357(6) . ?
C27 H27 0.9500 . ?
C28 C29 1.417(6) . ?
C28 H28 0.9500 . ?
C29 C20 1.428(6) . ?
C30 C33 1.523(6) . ?
C30 C31 1.538(7) . ?
C30 C32 1.542(7) . ?
C31 H31A 0.9800 . ?
C31 H31B 0.9800 . ?
C31 H31C 0.9800 . ?
C32 H32A 0.9800 . ?
C32 H32B 0.9800 . ?
C32 H32C 0.9800 . ?
C33 H33A 0.9800 . ?
C33 H33B 0.9800 . ?
C33 H33C 0.9800 . ?
C40 C43 1.500(7) . ?
C40 C42 1.514(7) . ?
C40 C41 1.545(7) . ?
C41 H41A 0.9800 . ?
C41 H41B 0.9800 . ?
C41 H41C 0.9800 . ?
C42 H42A 0.9800 . ?
C42 H42B 0.9800 . ?
C42 H42C 0.9800 . ?
C43 H43A 0.9800 . ?
C43 H43B 0.9800 . ?
C43 H43C 0.9800 . ?
C50 C53 1.504(7) . ?
C50 C52 1.521(7) . ?
C50 C51 1.529(7) . ?
C51 H51A 0.9800 . ?
C51 H51B 0.9800 . ?
C51 H51C 0.9800 . ?
C52 H52A 0.9800 . ?
C52 H52B 0.9800 . ?
C52 H52C 0.9800 . ?
C53 H53A 0.9800 . ?
C53 H53B 0.9800 . ?
C53 H53C 0.9800 . ?
C60 C62 1.529(7) . ?
C60 C63 1.535(6) . ?
C60 C61 1.553(7) . ?
C61 H61A 0.9800 . ?
C61 H61B 0.9800 . ?
C61 H61C 0.9800 . ?
C62 H62A 0.9800 . ?
C62 H62B 0.9800 . ?
C62 H62C 0.9800 . ?
C63 H63A 0.9800 . ?
C63 H63B 0.9800 . ?
C63 H63C 0.9800 . ?
C71 C72 1.532(8) . ?
C71 H71A 0.9800 . ?
C71 H71B 0.9800 . ?
C71 H71C 0.9800 . ?
C72 C73 1.498(8) . ?
C72 H72A 0.9900 . ?
C72 H72B 0.9900 . ?
C73 C73 1.535(10) 7_748 ?
C73 H73A 0.9900 . ?
C73 H73B 0.9900 . ?
